data_4129663
loop_
_publ_author_name
'Sather, Aaron C.'
'Lee, Hong Geun'
'De La Rosa, Valentina Y.'
'Yang, Yang'
'M\"uller, Peter'
'Buchwald, Stephen L.'

_publ_section_title
;
 A Fluorinated Ligand Enables Room-Temperature and Regioselective
 Pd-Catalyzed Fluorination of Aryl Triflates and Bromides.
;
_journal_issue 41
_journal_name_full 'Journal of the American Chemical Society'
_journal_page_first 13433
_journal_page_last 13438
_journal_paper_doi 10.1021/jacs.5b09308
_journal_volume 137
_journal_year 2015
_chemical_formula_sum 'C64 H86 Br O3 P Pd'
_chemical_formula_weight 1120.60
_space_group_crystal_system triclinic
_space_group_IT_number 2
_space_group_name_Hall '-P 1'
_space_group_name_H-M_alt 'P -1'
_atom_sites_solution_hydrogens geom
_atom_sites_solution_primary direct
_atom_sites_solution_secondary difmap
_audit_creation_method SHELXL-2013
_cell_angle_alpha 84.628(2)
_cell_angle_beta 73.7880(10)
_cell_angle_gamma 83.3850(10)
_cell_formula_units_Z 2
_cell_length_a 11.5492(8)
_cell_length_b 12.6883(9)
_cell_length_c 19.6753(14)
_cell_measurement_reflns_used 9682
_cell_measurement_temperature 100(2)
_cell_measurement_theta_max 31.52
_cell_measurement_theta_min 2.62
_cell_volume 2744.4(3)
_computing_cell_refinement 'SAINT 7.46A (Bruker-AXS, 2011)'
_computing_data_collection 'APEX2 v2011.4.0 (Bruker-AXS, 2011)'
_computing_data_reduction 'SAINT 7.46A (Bruker-AXS, 2011)'
_computing_molecular_graphics 'Bruker SHELXTL'
_computing_publication_material 'Bruker SHELXTL'
_computing_structure_refinement 'SHELXL-2013 (Sheldrick, 2013)'
_computing_structure_solution 'SHELXS-97 (Sheldrick, 2008)'
_diffrn_ambient_temperature 100(2)
_diffrn_detector_area_resol_mean 8.3
_diffrn_measured_fraction_theta_full 1.000
_diffrn_measured_fraction_theta_max 0.996
_diffrn_measurement_device_type 'Bruker Smart APEX2 CCD'
_diffrn_measurement_method '\f and \w scans'
_diffrn_radiation_type MoK\a
_diffrn_radiation_wavelength 0.71073
_diffrn_reflns_av_R_equivalents 0.0474
_diffrn_reflns_av_unetI/netI 0.0337
_diffrn_reflns_Laue_measured_fraction_full 1.000
_diffrn_reflns_Laue_measured_fraction_max 0.996
_diffrn_reflns_limit_h_max 16
_diffrn_reflns_limit_h_min -15
_diffrn_reflns_limit_k_max 18
_diffrn_reflns_limit_k_min -18
_diffrn_reflns_limit_l_max 28
_diffrn_reflns_limit_l_min -28
_diffrn_reflns_number 138390
_diffrn_reflns_point_group_measured_fraction_full 1.000
_diffrn_reflns_point_group_measured_fraction_max 0.996
_diffrn_reflns_theta_full 25.242
_diffrn_reflns_theta_max 30.998
_diffrn_reflns_theta_min 1.619
_diffrn_source 'I\mS micro-focus sealed tube, multilayer optics'
_exptl_absorpt_coefficient_mu 1.141
_exptl_absorpt_correction_T_max 0.7462
_exptl_absorpt_correction_T_min 0.6965
_exptl_absorpt_correction_type multi-scan
_exptl_absorpt_process_details 'SADABS (Sheldrick, 2009)'
_exptl_crystal_colour yellow
_exptl_crystal_density_diffrn 1.356
_exptl_crystal_density_method 'not measured'
_exptl_crystal_description needle
_exptl_crystal_F_000 1180
_exptl_crystal_size_max 0.220
_exptl_crystal_size_mid 0.040
_exptl_crystal_size_min 0.020
_refine_diff_density_max 2.213
_refine_diff_density_min -2.384
_refine_diff_density_rms 0.095
_refine_ls_extinction_method none
_refine_ls_goodness_of_fit_ref 1.061
_refine_ls_hydrogen_treatment constr
_refine_ls_matrix_type full
_refine_ls_number_parameters 707
_refine_ls_number_reflns 17464
_refine_ls_number_restraints 556
_refine_ls_restrained_S_all 1.050
_refine_ls_R_factor_all 0.0594
_refine_ls_R_factor_gt 0.0440
_refine_ls_shift/su_max 0.001
_refine_ls_shift/su_mean 0.000
_refine_ls_structure_factor_coef Fsqd
_refine_ls_weighting_details 'w=1/[\s^2^(Fo^2^)+(0.0363P)^2^+4.9259P] where P=(Fo^2^+2Fc^2^)/3'
_refine_ls_weighting_scheme calc
_refine_ls_wR_factor_gt 0.0992
_refine_ls_wR_factor_ref 0.1061
_reflns_Friedel_coverage 0.000
_reflns_number_gt 14370
_reflns_number_total 17464
_reflns_threshold_expression 'I > 2\s(I)'
_cod_data_source_file ja5b09308_si_002.cif
_cod_data_source_block x14019
_cod_database_code 4129663
_shelx_space_group_comment
; 
The symmetry employed for this shelxl refinement is uniquely defined 
by the following loop, which should always be used as a source of 
symmetry information in preference to the above space-group names. 
They are only intended as comments. 
;
_shelx_estimated_absorpt_t_min 0.787
_shelx_estimated_absorpt_t_max 0.978
_shelxl_version_number 2013-4

loop_
_space_group_symop_operation_xyz
'x, y, z'
'-x, -y, -z'

loop_
_atom_site_label
_atom_site_type_symbol
_atom_site_fract_x
_atom_site_fract_y
_atom_site_fract_z
_atom_site_U_iso_or_equiv
_atom_site_adp_type
_atom_site_occupancy
_atom_site_site_symmetry_order
_atom_site_calc_flag
_atom_site_refinement_flags_posn
_atom_site_refinement_flags_adp
_atom_site_refinement_flags_occupancy
_atom_site_disorder_assembly
_atom_site_disorder_group
Br1 Br 0.04205(2) 0.10776(2) 0.31051(2) 0.03110(7) Uani 1 1 d . . . . .
P1 P 0.38685(5) 0.27305(4) 0.31967(3) 0.01461(10) Uani 1 1 d . . . . .
C1 C 0.3373(2) 0.33285(17) 0.41046(11) 0.0163(4) Uani 1 1 d . . . . .
C2 C 0.3999(2) 0.42928(17) 0.42097(12) 0.0182(4) Uani 1 1 d . . . . .
H2A H 0.4879 0.4094 0.4126 0.022 Uiso 1 1 calc R U . . .
H2B H 0.3882 0.4885 0.3863 0.022 Uiso 1 1 calc R U . . .
C3 C 0.3460(2) 0.46558(18) 0.49708(12) 0.0218(4) Uani 1 1 d . . . . .
H3 H 0.3875 0.5276 0.5031 0.026 Uiso 1 1 calc R U . . .
C4 C 0.3655(2) 0.3752(2) 0.55086(12) 0.0244(5) Uani 1 1 d . . . . .
H4A H 0.3320 0.3989 0.5996 0.029 Uiso 1 1 calc R U . . .
H4B H 0.4532 0.3543 0.5433 0.029 Uiso 1 1 calc R U . . .
C5 C 0.3019(2) 0.28015(19) 0.54156(12) 0.0244(5) Uani 1 1 d . . . . .
H5 H 0.3147 0.2205 0.5765 0.029 Uiso 1 1 calc R U . . .
C6 C 0.3548(2) 0.24335(17) 0.46599(11) 0.0199(4) Uani 1 1 d . . . . .
H6A H 0.3144 0.1812 0.4604 0.024 Uiso 1 1 calc R U . . .
H6B H 0.4422 0.2210 0.4581 0.024 Uiso 1 1 calc R U . . .
C7 C 0.2005(2) 0.36670(18) 0.42528(12) 0.0207(4) Uani 1 1 d . . . . .
H7A H 0.1869 0.4252 0.3906 0.025 Uiso 1 1 calc R U . . .
H7B H 0.1584 0.3060 0.4192 0.025 Uiso 1 1 calc R U . . .
C8 C 0.1474(2) 0.4037(2) 0.50080(13) 0.0242(5) Uani 1 1 d . . . . .
H8 H 0.0587 0.4248 0.5090 0.029 Uiso 1 1 calc R U . . .
C9 C 0.2105(2) 0.49926(19) 0.50949(13) 0.0237(5) Uani 1 1 d . . . . .
H9A H 0.1760 0.5243 0.5578 0.028 Uiso 1 1 calc R U . . .
H9B H 0.1979 0.5582 0.4749 0.028 Uiso 1 1 calc R U . . .
C10 C 0.1669(2) 0.3130(2) 0.55469(13) 0.0276(5) Uani 1 1 d . . . . .
H10A H 0.1329 0.3366 0.6034 0.033 Uiso 1 1 calc R U . . .
H10B H 0.1247 0.2516 0.5499 0.033 Uiso 1 1 calc R U . . .
C11 C 0.4549(2) 0.37556(16) 0.24736(11) 0.0174(4) Uani 1 1 d . . . . .
C12 C 0.5745(2) 0.41625(18) 0.24953(12) 0.0204(4) Uani 1 1 d . . . . .
H12A H 0.6377 0.3558 0.2466 0.025 Uiso 1 1 calc R U . . .
H12B H 0.5627 0.4491 0.2950 0.025 Uiso 1 1 calc R U . . .
C13 C 0.6160(2) 0.49879(19) 0.18715(13) 0.0250(5) Uani 1 1 d . . . . .
H13 H 0.6927 0.5253 0.1899 0.030 Uiso 1 1 calc R U . . .
C14 C 0.6391(3) 0.4467(2) 0.11697(13) 0.0277(5) Uani 1 1 d . . . . .
H14A H 0.6662 0.4992 0.0768 0.033 Uiso 1 1 calc R U . . .
H14B H 0.7035 0.3872 0.1137 0.033 Uiso 1 1 calc R U . . .
C15 C 0.5221(3) 0.40509(19) 0.11327(13) 0.0257(5) Uani 1 1 d . . . . .
H15 H 0.5371 0.3699 0.0678 0.031 Uiso 1 1 calc R U . . .
C16 C 0.4801(2) 0.32374(17) 0.17617(12) 0.0203(4) Uani 1 1 d . . . . .
H16A H 0.5434 0.2635 0.1739 0.024 Uiso 1 1 calc R U . . .
H16B H 0.4055 0.2955 0.1730 0.024 Uiso 1 1 calc R U . . .
C17 C 0.3588(2) 0.47174(17) 0.24915(12) 0.0195(4) Uani 1 1 d . . . . .
H17A H 0.2816 0.4467 0.2475 0.023 Uiso 1 1 calc R U . . .
H17B H 0.3441 0.5071 0.2940 0.023 Uiso 1 1 calc R U . . .
C18 C 0.4021(2) 0.55192(18) 0.18564(13) 0.0241(5) Uani 1 1 d . . . . .
H18 H 0.3386 0.6131 0.1875 0.029 Uiso 1 1 calc R U . . .
C19 C 0.5189(2) 0.59250(19) 0.19068(14) 0.0272(5) Uani 1 1 d . . . . .
H19A H 0.5039 0.6269 0.2359 0.033 Uiso 1 1 calc R U . . .
H19B H 0.5468 0.6459 0.1511 0.033 Uiso 1 1 calc R U . . .
C20 C 0.4250(3) 0.4986(2) 0.11589(13) 0.0279(5) Uani 1 1 d . . . . .
H20A H 0.3492 0.4729 0.1125 0.034 Uiso 1 1 calc R U . . .
H20B H 0.4523 0.5505 0.0753 0.034 Uiso 1 1 calc R U . . .
C21 C 0.50740(19) 0.16394(16) 0.32186(11) 0.0143(4) Uani 1 1 d . . . . .
C22 C 0.6155(2) 0.17875(16) 0.33862(11) 0.0155(4) Uani 1 1 d . . . . .
C23 C 0.7080(2) 0.09873(17) 0.33372(12) 0.0183(4) Uani 1 1 d . . . . .
H23 H 0.7813 0.1117 0.3432 0.022 Uiso 1 1 calc R U . . .
C24 C 0.6944(2) -0.00121(17) 0.31495(12) 0.0188(4) Uani 1 1 d . . . . .
H24 H 0.7588 -0.0561 0.3107 0.023 Uiso 1 1 calc R U . . .
C25 C 0.5869(2) -0.02044(17) 0.30248(12) 0.0182(4) Uani 1 1 d . . . . .
C26 C 0.4915(2) 0.06126(16) 0.30598(11) 0.0150(4) Uani 1 1 d . . . . .
O1 O 0.62061(14) 0.27538(12) 0.36279(9) 0.0184(3) Uani 1 1 d . . . . .
C27 C 0.7361(2) 0.30305(19) 0.36374(13) 0.0233(5) Uani 1 1 d . . . . .
H27A H 0.7637 0.2589 0.4008 0.035 Uiso 1 1 calc R U . . .
H27B H 0.7299 0.3781 0.3735 0.035 Uiso 1 1 calc R U . . .
H27C H 0.7943 0.2912 0.3176 0.035 Uiso 1 1 calc R U . . .
O2 O 0.56447(15) -0.11840(12) 0.28763(9) 0.0211(3) Uani 1 1 d . . . . .
C28 C 0.6663(2) -0.19526(18) 0.26793(14) 0.0248(5) Uani 1 1 d . . . . .
H28A H 0.7301 -0.1638 0.2302 0.037 Uiso 1 1 calc R U . . .
H28B H 0.6418 -0.2570 0.2508 0.037 Uiso 1 1 calc R U . . .
H28C H 0.6969 -0.2178 0.3092 0.037 Uiso 1 1 calc R U . . .
C31 C 0.37665(19) 0.02325(16) 0.29809(11) 0.0149(4) Uani 1 1 d . . . . .
C32 C 0.3692(2) 0.00082(16) 0.22905(11) 0.0157(4) Uani 1 1 d . . . . .
C33 C 0.2891(2) -0.07082(17) 0.22395(12) 0.0174(4) Uani 1 1 d . . . . .
C34 C 0.2190(2) -0.12403(17) 0.28519(12) 0.0187(4) Uani 1 1 d . . . . .
C35 C 0.2254(2) -0.09949(18) 0.35085(12) 0.0197(4) Uani 1 1 d . . . . .
H35 H 0.1745 -0.1323 0.3920 0.024 Uiso 1 1 calc R U . . .
C36 C 0.3033(2) -0.02871(17) 0.35935(12) 0.0173(4) Uani 1 1 d . . . . .
C37 C 0.4567(2) 0.05086(18) 0.16392(12) 0.0199(4) Uani 1 1 d . . . . .
H37 H 0.4920 0.1075 0.1817 0.024 Uiso 1 1 calc R U . . .
C38 C 0.3987(3) 0.10641(19) 0.10717(12) 0.0255(5) Uani 1 1 d . . . . .
H38A H 0.3900 0.0538 0.0760 0.038 Uiso 1 1 calc R U . . .
H38B H 0.4504 0.1599 0.0791 0.038 Uiso 1 1 calc R U . . .
H38C H 0.3188 0.1410 0.1301 0.038 Uiso 1 1 calc R U . . .
C39 C 0.5640(2) -0.0264(2) 0.12858(14) 0.0275(5) Uani 1 1 d . . . . .
H39A H 0.6092 -0.0536 0.1629 0.041 Uiso 1 1 calc R U . . .
H39B H 0.6174 0.0108 0.0881 0.041 Uiso 1 1 calc R U . . .
H39C H 0.5341 -0.0858 0.1121 0.041 Uiso 1 1 calc R U . . .
C40 C 0.1390(2) -0.20916(18) 0.28029(13) 0.0221(5) Uani 1 1 d . . . . .
H40 H 0.1701 -0.2357 0.2316 0.027 Uiso 1 1 calc R U . . .
C41 C 0.1470(2) -0.30439(18) 0.33319(14) 0.0262(5) Uani 1 1 d . . . . .
H41A H 0.1076 -0.2832 0.3815 0.039 Uiso 1 1 calc R U . . .
H41B H 0.2322 -0.3287 0.3290 0.039 Uiso 1 1 calc R U . . .
H41C H 0.1062 -0.3622 0.3229 0.039 Uiso 1 1 calc R U . . .
C42 C 0.0078(2) -0.1640(2) 0.28900(16) 0.0307(6) Uani 1 1 d . . . . .
H42A H -0.0237 -0.1322 0.3349 0.046 Uiso 1 1 calc R U . . .
H42B H -0.0411 -0.2212 0.2870 0.046 Uiso 1 1 calc R U . . .
H42C H 0.0039 -0.1095 0.2508 0.046 Uiso 1 1 calc R U . . .
C43 C 0.3157(2) -0.02176(18) 0.43360(12) 0.0203(4) Uani 1 1 d . . . . .
H43 H 0.3703 0.0349 0.4316 0.024 Uiso 1 1 calc R U . . .
C44 C 0.1934(2) 0.0091(2) 0.48625(13) 0.0272(5) Uani 1 1 d . . . . .
H44A H 0.1537 0.0728 0.4671 0.041 Uiso 1 1 calc R U . . .
H44B H 0.2063 0.0235 0.5315 0.041 Uiso 1 1 calc R U . . .
H44C H 0.1418 -0.0495 0.4938 0.041 Uiso 1 1 calc R U . . .
C45 C 0.3743(3) -0.1266(2) 0.45896(14) 0.0293(5) Uani 1 1 d . . . . .
H45A H 0.3215 -0.1831 0.4623 0.044 Uiso 1 1 calc R U . . .
H45B H 0.3860 -0.1194 0.5057 0.044 Uiso 1 1 calc R U . . .
H45C H 0.4528 -0.1444 0.4252 0.044 Uiso 1 1 calc R U . . .
C51 C 0.2731(2) -0.09504(17) 0.15414(12) 0.0192(4) Uani 1 1 d . . . . .
C52 C 0.3452(2) -0.17688(18) 0.11548(12) 0.0206(4) Uani 1 1 d . . . . .
H52 H 0.4078 -0.2159 0.1326 0.025 Uiso 1 1 calc R U . . .
C53 C 0.3267(2) -0.20196(18) 0.05268(13) 0.0237(5) Uani 1 1 d . . . . .
H53 H 0.3773 -0.2578 0.0271 0.028 Uiso 1 1 calc R U . . .
C54 C 0.2358(2) -0.14729(19) 0.02619(13) 0.0245(5) Uani 1 1 d . . . . .
C55 C 0.1627(3) -0.0667(2) 0.06537(14) 0.0290(5) Uani 1 1 d . . . . .
H55 H 0.0993 -0.0287 0.0486 0.035 Uiso 1 1 calc R U . . .
C56 C 0.1805(2) -0.0407(2) 0.12877(14) 0.0257(5) Uani 1 1 d . . . . .
H56 H 0.1293 0.0144 0.1547 0.031 Uiso 1 1 calc R U . . .
C57 C 0.2186(3) -0.1772(2) -0.04272(13) 0.0279(5) Uani 1 1 d . . . . .
H57A H 0.2995 -0.1878 -0.0769 0.034 Uiso 1 1 calc R U . . .
H57B H 0.1835 -0.2464 -0.0339 0.034 Uiso 1 1 calc R U . . .
C58 C 0.1403(3) -0.0998(2) -0.07709(15) 0.0316(6) Uani 1 1 d . . . . .
H58A H 0.1690 -0.0283 -0.0813 0.038 Uiso 1 1 calc R U . . .
H58B H 0.0561 -0.0961 -0.0462 0.038 Uiso 1 1 calc R U . . .
C59 C 0.1406(3) -0.1299(3) -0.15045(15) 0.0411(7) Uani 1 1 d . . . . .
H59A H 0.1010 -0.0692 -0.1737 0.049 Uiso 1 1 calc R U . . .
H59B H 0.2257 -0.1414 -0.1793 0.049 Uiso 1 1 calc R U . . .
C60 C 0.0788(3) -0.2264(3) -0.15081(17) 0.0459(8) Uani 1 1 d . . . . .
H60A H 0.1234 -0.2889 -0.1337 0.069 Uiso 1 1 calc R U . . .
H60B H 0.0762 -0.2358 -0.1992 0.069 Uiso 1 1 calc R U . . .
H60C H -0.0040 -0.2182 -0.1198 0.069 Uiso 1 1 calc R U . . .
Pd1 Pd 0.23057(2) 0.18548(2) 0.30204(2) 0.01774(5) Uani 1 1 d D U . . .
C61 C 0.1386(4) 0.3152(4) 0.2669(3) 0.0184(7) Uani 0.728(5) 1 d D U P A 1
C62 C 0.0430(6) 0.3791(5) 0.3098(2) 0.0168(8) Uani 0.728(5) 1 d D U P A 1
H62 H 0.0174 0.3611 0.3593 0.020 Uiso 0.728(5) 1 calc R U P A 1
C63 C -0.0145(7) 0.4671(5) 0.2818(3) 0.0175(8) Uani 0.728(5) 1 d D U P A 1
H63 H -0.0773 0.5090 0.3127 0.021 Uiso 0.728(5) 1 calc R U P A 1
C64 C 0.0179(4) 0.4959(3) 0.2090(2) 0.0182(7) Uani 0.728(5) 1 d D U P A 1
C65 C 0.1069(4) 0.4292(3) 0.1654(2) 0.0194(8) Uani 0.728(5) 1 d D U P A 1
H65 H 0.1286 0.4447 0.1155 0.023 Uiso 0.728(5) 1 calc R U P A 1
C66 C 0.1646(4) 0.3404(4) 0.1938(3) 0.0190(8) Uani 0.728(5) 1 d D U P A 1
H66 H 0.2233 0.2957 0.1626 0.023 Uiso 0.728(5) 1 calc R U P A 1
C67 C -0.0446(4) 0.5944(3) 0.1832(2) 0.0212(7) Uani 0.728(5) 1 d D U P A 1
C68 C 0.0164(3) 0.6494(3) 0.1130(2) 0.0323(9) Uani 0.728(5) 1 d D U P A 1
H68A H 0.0567 0.5948 0.0792 0.039 Uiso 0.728(5) 1 calc R U P A 1
H68B H 0.0799 0.6902 0.1199 0.039 Uiso 0.728(5) 1 calc R U P A 1
C69 C -0.0694(4) 0.7248(3) 0.0805(2) 0.0306(8) Uani 0.728(5) 1 d D U P A 1
H69A H -0.1238 0.7688 0.1177 0.037 Uiso 0.728(5) 1 calc R U P A 1
H69B H -0.0215 0.7732 0.0436 0.037 Uiso 0.728(5) 1 calc R U P A 1
C70 C -0.1442(5) 0.6670(4) 0.0481(3) 0.0382(10) Uani 0.728(5) 1 d D U P A 1
H70A H -0.1878 0.6153 0.0843 0.046 Uiso 0.728(5) 1 calc R U P A 1
H70B H -0.0896 0.6263 0.0091 0.046 Uiso 0.728(5) 1 calc R U P A 1
C71 C -0.2364(6) 0.7396(6) 0.0187(3) 0.0502(16) Uani 0.728(5) 1 d D U P A 1
H71A H -0.2807 0.6967 -0.0026 0.075 Uiso 0.728(5) 1 calc R U P A 1
H71B H -0.1942 0.7910 -0.0174 0.075 Uiso 0.728(5) 1 calc R U P A 1
H71C H -0.2935 0.7777 0.0573 0.075 Uiso 0.728(5) 1 calc R U P A 1
O3 O -0.1416(5) 0.6317(5) 0.2198(3) 0.0276(11) Uani 0.728(5) 1 d D U P A 1
C61A C 0.1268(11) 0.3090(9) 0.2773(9) 0.0184(7) Uani 0.272(5) 1 d D U P A 2
C62A C 0.0392(19) 0.3718(15) 0.3233(8) 0.0168(8) Uani 0.272(5) 1 d D U P A 2
H62A H 0.0214 0.3573 0.3732 0.020 Uiso 0.272(5) 1 calc R U P A 2
C63A C -0.021(2) 0.4559(16) 0.2943(8) 0.0175(8) Uani 0.272(5) 1 d D U P A 2
H63A H -0.0814 0.5002 0.3249 0.021 Uiso 0.272(5) 1 calc R U P A 2
C64A C 0.0027(13) 0.4777(10) 0.2222(7) 0.0182(7) Uani 0.272(5) 1 d D U P A 2
C65A C 0.0859(12) 0.4083(10) 0.1757(7) 0.0194(8) Uani 0.272(5) 1 d D U P A 2
H65A H 0.1006 0.4203 0.1258 0.023 Uiso 0.272(5) 1 calc R U P A 2
C66A C 0.1448(13) 0.3235(12) 0.2043(8) 0.0190(8) Uani 0.272(5) 1 d D U P A 2
H66A H 0.1984 0.2742 0.1741 0.023 Uiso 0.272(5) 1 calc R U P A 2
C67A C -0.0639(11) 0.5693(9) 0.1932(6) 0.0212(7) Uani 0.272(5) 1 d D U P A 2
C68A C -0.0488(10) 0.5852(8) 0.1144(5) 0.033(2) Uani 0.272(5) 1 d D U P A 2
H68C H -0.0666 0.5194 0.0975 0.040 Uiso 0.272(5) 1 calc R U P A 2
H68D H 0.0368 0.5965 0.0905 0.040 Uiso 0.272(5) 1 calc R U P A 2
C69A C -0.1296(10) 0.6785(8) 0.0927(5) 0.032(2) Uani 0.272(5) 1 d D U P A 2
H69C H -0.2136 0.6744 0.1228 0.038 Uiso 0.272(5) 1 calc R U P A 2
H69D H -0.1018 0.7458 0.1014 0.038 Uiso 0.272(5) 1 calc R U P A 2
C70A C -0.1291(14) 0.6806(11) 0.0174(7) 0.043(3) Uani 0.272(5) 1 d D U P A 2
H70C H -0.1482 0.6104 0.0076 0.052 Uiso 0.272(5) 1 calc R U P A 2
H70D H -0.0468 0.6925 -0.0127 0.052 Uiso 0.272(5) 1 calc R U P A 2
C71A C -0.2191(17) 0.7661(15) -0.0029(9) 0.053(4) Uani 0.272(5) 1 d D U P A 2
H71D H -0.2126 0.7649 -0.0536 0.079 Uiso 0.272(5) 1 calc R U P A 2
H71E H -0.2012 0.8359 0.0069 0.079 Uiso 0.272(5) 1 calc R U P A 2
H71F H -0.3014 0.7527 0.0248 0.079 Uiso 0.272(5) 1 calc R U P A 2
O3A O -0.1260(18) 0.6353(18) 0.2330(10) 0.039(4) Uani 0.272(5) 1 d D . P A 2

loop_
_atom_site_aniso_label
_atom_site_aniso_U_11
_atom_site_aniso_U_22
_atom_site_aniso_U_33
_atom_site_aniso_U_23
_atom_site_aniso_U_13
_atom_site_aniso_U_12
Br1 0.01655(12) 0.02238(12) 0.05783(18) -0.01036(11) -0.01287(11) -0.00274(9)
P1 0.0121(3) 0.0133(2) 0.0197(2) -0.00391(18) -0.00538(19) -0.00102(18)
C1 0.0135(10) 0.0165(9) 0.0197(9) -0.0061(7) -0.0036(7) -0.0026(7)
C2 0.0165(11) 0.0175(9) 0.0210(10) -0.0052(7) -0.0032(8) -0.0047(8)
C3 0.0228(12) 0.0209(10) 0.0224(10) -0.0082(8) -0.0037(9) -0.0059(9)
C4 0.0266(13) 0.0268(11) 0.0209(10) -0.0061(9) -0.0057(9) -0.0053(9)
C5 0.0296(13) 0.0233(11) 0.0190(10) -0.0035(8) -0.0026(9) -0.0058(9)
C6 0.0215(11) 0.0184(9) 0.0190(10) -0.0036(7) -0.0020(8) -0.0050(8)
C7 0.0163(11) 0.0214(10) 0.0252(11) -0.0087(8) -0.0047(8) -0.0017(8)
C8 0.0150(11) 0.0276(11) 0.0281(11) -0.0115(9) 0.0006(9) -0.0024(9)
C9 0.0228(12) 0.0226(10) 0.0255(11) -0.0108(9) -0.0036(9) -0.0009(9)
C10 0.0264(13) 0.0285(12) 0.0243(11) -0.0085(9) 0.0049(9) -0.0115(10)
C11 0.0182(11) 0.0139(9) 0.0208(10) -0.0019(7) -0.0056(8) -0.0022(7)
C12 0.0184(11) 0.0176(9) 0.0248(10) -0.0017(8) -0.0040(8) -0.0038(8)
C13 0.0245(13) 0.0198(10) 0.0291(12) 0.0005(9) -0.0042(9) -0.0053(9)
C14 0.0288(14) 0.0235(11) 0.0255(11) 0.0025(9) -0.0005(10) -0.0018(10)
C15 0.0348(14) 0.0213(10) 0.0197(10) -0.0007(8) -0.0061(9) -0.0013(10)
C16 0.0239(12) 0.0169(9) 0.0196(10) -0.0029(7) -0.0048(8) -0.0002(8)
C17 0.0200(11) 0.0146(9) 0.0249(10) -0.0035(8) -0.0072(8) -0.0001(8)
C18 0.0265(13) 0.0152(9) 0.0297(12) 0.0002(8) -0.0083(10) 0.0015(9)
C19 0.0305(14) 0.0166(10) 0.0325(13) 0.0010(9) -0.0054(10) -0.0038(9)
C20 0.0357(15) 0.0221(11) 0.0255(11) 0.0025(9) -0.0098(10) -0.0002(10)
C21 0.0124(10) 0.0136(8) 0.0170(9) -0.0015(7) -0.0041(7) -0.0007(7)
C22 0.0147(10) 0.0158(9) 0.0172(9) -0.0023(7) -0.0048(7) -0.0040(7)
C23 0.0150(10) 0.0202(10) 0.0214(10) -0.0018(8) -0.0068(8) -0.0037(8)
C24 0.0158(11) 0.0180(9) 0.0227(10) -0.0025(8) -0.0061(8) 0.0013(8)
C25 0.0184(11) 0.0158(9) 0.0206(10) -0.0040(7) -0.0045(8) -0.0021(8)
C26 0.0148(10) 0.0149(9) 0.0167(9) -0.0027(7) -0.0053(7) -0.0032(7)
O1 0.0139(8) 0.0181(7) 0.0259(8) -0.0068(6) -0.0071(6) -0.0036(6)
C27 0.0173(11) 0.0241(11) 0.0320(12) -0.0078(9) -0.0082(9) -0.0077(9)
O2 0.0190(8) 0.0137(7) 0.0322(9) -0.0069(6) -0.0087(7) 0.0009(6)
C28 0.0249(13) 0.0183(10) 0.0325(12) -0.0097(9) -0.0100(10) 0.0047(9)
C31 0.0128(10) 0.0128(8) 0.0203(9) -0.0028(7) -0.0059(7) -0.0011(7)
C32 0.0146(10) 0.0136(8) 0.0203(9) -0.0029(7) -0.0064(8) -0.0011(7)
C33 0.0159(10) 0.0152(9) 0.0225(10) -0.0047(7) -0.0065(8) -0.0012(7)
C34 0.0137(10) 0.0170(9) 0.0263(11) -0.0046(8) -0.0049(8) -0.0033(8)
C35 0.0182(11) 0.0194(10) 0.0210(10) -0.0013(8) -0.0030(8) -0.0060(8)
C36 0.0158(10) 0.0149(9) 0.0215(10) -0.0021(7) -0.0049(8) -0.0019(7)
C37 0.0216(12) 0.0195(10) 0.0189(10) -0.0029(8) -0.0037(8) -0.0064(8)
C38 0.0348(14) 0.0225(11) 0.0205(10) -0.0008(8) -0.0086(10) -0.0065(10)
C39 0.0216(13) 0.0312(12) 0.0265(12) -0.0016(9) -0.0008(9) -0.0042(10)
C40 0.0212(12) 0.0194(10) 0.0271(11) -0.0047(8) -0.0050(9) -0.0086(9)
C41 0.0234(13) 0.0172(10) 0.0366(13) -0.0033(9) -0.0031(10) -0.0073(9)
C42 0.0229(13) 0.0284(12) 0.0439(15) -0.0020(11) -0.0109(11) -0.0107(10)
C43 0.0204(11) 0.0213(10) 0.0196(10) -0.0002(8) -0.0050(8) -0.0052(8)
C44 0.0281(13) 0.0290(12) 0.0228(11) -0.0045(9) -0.0012(9) -0.0082(10)
C45 0.0344(15) 0.0275(12) 0.0259(12) 0.0022(9) -0.0101(10) -0.0015(10)
C51 0.0190(11) 0.0171(9) 0.0227(10) -0.0042(8) -0.0054(8) -0.0050(8)
C52 0.0212(12) 0.0179(10) 0.0236(10) -0.0029(8) -0.0076(8) -0.0010(8)
C53 0.0287(13) 0.0194(10) 0.0237(11) -0.0059(8) -0.0080(9) -0.0001(9)
C54 0.0293(13) 0.0237(11) 0.0232(11) -0.0047(8) -0.0099(9) -0.0038(9)
C55 0.0275(14) 0.0302(12) 0.0332(13) -0.0085(10) -0.0151(11) 0.0035(10)
C56 0.0244(13) 0.0241(11) 0.0304(12) -0.0091(9) -0.0096(10) 0.0015(9)
C57 0.0319(14) 0.0300(12) 0.0252(11) -0.0069(9) -0.0120(10) -0.0019(10)
C58 0.0284(14) 0.0359(14) 0.0328(13) 0.0001(11) -0.0123(11) -0.0046(11)
C59 0.0337(17) 0.064(2) 0.0247(13) 0.0056(13) -0.0103(11) -0.0040(14)
C60 0.0390(18) 0.069(2) 0.0374(16) -0.0149(15) -0.0227(14) 0.0012(16)
Pd1 0.01250(8) 0.01645(7) 0.02619(9) -0.00745(6) -0.00624(6) -0.00183(6)
C61 0.0129(13) 0.0183(10) 0.025(2) -0.0075(10) -0.0048(13) -0.0016(9)
C62 0.0152(11) 0.0191(13) 0.016(2) -0.0014(15) -0.0029(16) -0.0036(10)
C63 0.0133(13) 0.0170(17) 0.021(2) -0.0034(14) -0.0024(16) -0.0019(12)
C64 0.0139(16) 0.0181(17) 0.0229(19) -0.0009(12) -0.0050(13) -0.0033(12)
C65 0.0132(18) 0.0248(19) 0.0203(17) -0.0023(13) -0.0041(13) -0.0036(12)
C66 0.0129(19) 0.0218(18) 0.0237(18) -0.0071(12) -0.0051(14) -0.0021(13)
C67 0.0185(17) 0.0179(18) 0.0294(15) -0.0004(12) -0.0090(12) -0.0050(12)
C68 0.0240(18) 0.0337(18) 0.0364(18) 0.0137(14) -0.0077(14) -0.0051(14)
C69 0.0283(19) 0.0266(17) 0.0338(18) 0.0076(13) -0.0073(14) -0.0008(14)
C70 0.042(2) 0.038(2) 0.035(2) 0.0125(19) -0.016(2) -0.0057(17)
C71 0.041(3) 0.073(4) 0.032(3) 0.019(2) -0.010(2) -0.001(3)
O3 0.025(2) 0.0236(18) 0.033(2) -0.0030(15) -0.0093(18) 0.0076(14)
C61A 0.0129(13) 0.0183(10) 0.025(2) -0.0075(10) -0.0048(13) -0.0016(9)
C62A 0.0152(11) 0.0191(13) 0.016(2) -0.0014(15) -0.0029(16) -0.0036(10)
C63A 0.0133(13) 0.0170(17) 0.021(2) -0.0034(14) -0.0024(16) -0.0019(12)
C64A 0.0139(16) 0.0181(17) 0.0229(19) -0.0009(12) -0.0050(13) -0.0033(12)
C65A 0.0132(18) 0.0248(19) 0.0203(17) -0.0023(13) -0.0041(13) -0.0036(12)
C66A 0.0129(19) 0.0218(18) 0.0237(18) -0.0071(12) -0.0051(14) -0.0021(13)
C67A 0.0185(17) 0.0179(18) 0.0294(15) -0.0004(12) -0.0090(12) -0.0050(12)
C68A 0.034(5) 0.030(4) 0.033(4) 0.003(3) -0.008(3) 0.005(3)
C69A 0.034(5) 0.028(4) 0.034(4) 0.000(3) -0.012(3) 0.002(4)
C70A 0.050(6) 0.040(5) 0.038(5) 0.005(4) -0.017(5) 0.011(5)
C71A 0.056(9) 0.057(8) 0.038(8) 0.007(6) -0.017(7) 0.028(7)
O3A 0.044(8) 0.038(6) 0.046(8) -0.020(5) -0.028(5) 0.011(5)

loop_
_atom_type_symbol
_atom_type_description
_atom_type_scat_dispersion_real
_atom_type_scat_dispersion_imag
_atom_type_scat_source
C C 0.0033 0.0016 'International Tables Vol C Tables 4.2.6.8 and 6.1.1.4'
H H 0.0000 0.0000 'International Tables Vol C Tables 4.2.6.8 and 6.1.1.4'
O O 0.0106 0.0060 'International Tables Vol C Tables 4.2.6.8 and 6.1.1.4'
P P 0.1023 0.0942 'International Tables Vol C Tables 4.2.6.8 and 6.1.1.4'
Br Br -0.2901 2.4595 'International Tables Vol C Tables 4.2.6.8 and 6.1.1.4'
Pd Pd -0.9988 1.0072 'International Tables Vol C Tables 4.2.6.8 and 6.1.1.4'

loop_
_geom_angle_atom_site_label_1
_geom_angle_atom_site_label_2
_geom_angle_atom_site_label_3
_geom_angle
C21 P1 C11 107.18(10)
C21 P1 C1 108.00(10)
C11 P1 C1 110.70(9)
C21 P1 Pd1 103.25(7)
C11 P1 Pd1 116.65(7)
C1 P1 Pd1 110.42(7)
C6 C1 C7 107.81(18)
C6 C1 C2 108.33(18)
C7 C1 C2 107.90(17)
C6 C1 P1 107.39(14)
C7 C1 P1 106.58(14)
C2 C1 P1 118.42(15)
C3 C2 C1 110.07(17)
C3 C2 H2A 109.6
C1 C2 H2A 109.6
C3 C2 H2B 109.6
C1 C2 H2B 109.6
H2A C2 H2B 108.2
C4 C3 C9 110.0(2)
C4 C3 C2 109.96(19)
C9 C3 C2 109.70(19)
C4 C3 H3 109.1
C9 C3 H3 109.1
C2 C3 H3 109.1
C3 C4 C5 109.0(2)
C3 C4 H4A 109.9
C5 C4 H4A 109.9
C3 C4 H4B 109.9
C5 C4 H4B 109.9
H4A C4 H4B 108.3
C10 C5 C4 109.2(2)
C10 C5 C6 109.9(2)
C4 C5 C6 109.63(19)
C10 C5 H5 109.4
C4 C5 H5 109.4
C6 C5 H5 109.4
C5 C6 C1 111.07(18)
C5 C6 H6A 109.4
C1 C6 H6A 109.4
C5 C6 H6B 109.4
C1 C6 H6B 109.4
H6A C6 H6B 108.0
C8 C7 C1 111.21(19)
C8 C7 H7A 109.4
C1 C7 H7A 109.4
C8 C7 H7B 109.4
C1 C7 H7B 109.4
H7A C7 H7B 108.0
C9 C8 C10 109.6(2)
C9 C8 C7 109.33(19)
C10 C8 C7 109.6(2)
C9 C8 H8 109.4
C10 C8 H8 109.4
C7 C8 H8 109.4
C8 C9 C3 108.76(19)
C8 C9 H9A 109.9
C3 C9 H9A 109.9
C8 C9 H9B 109.9
C3 C9 H9B 109.9
H9A C9 H9B 108.3
C5 C10 C8 109.31(19)
C5 C10 H10A 109.8
C8 C10 H10A 109.8
C5 C10 H10B 109.8
C8 C10 H10B 109.8
H10A C10 H10B 108.3
C12 C11 C16 106.92(18)
C12 C11 C17 108.72(17)
C16 C11 C17 108.93(18)
C12 C11 P1 117.43(16)
C16 C11 P1 106.77(14)
C17 C11 P1 107.84(15)
C11 C12 C13 110.3(2)
C11 C12 H12A 109.6
C13 C12 H12A 109.6
C11 C12 H12B 109.6
C13 C12 H12B 109.6
H12A C12 H12B 108.1
C14 C13 C19 109.5(2)
C14 C13 C12 109.55(19)
C19 C13 C12 110.2(2)
C14 C13 H13 109.2
C19 C13 H13 109.2
C12 C13 H13 109.2
C15 C14 C13 109.1(2)
C15 C14 H14A 109.9
C13 C14 H14A 109.9
C15 C14 H14B 109.9
C13 C14 H14B 109.9
H14A C14 H14B 108.3
C14 C15 C20 109.0(2)
C14 C15 C16 109.6(2)
C20 C15 C16 110.1(2)
C14 C15 H15 109.4
C20 C15 H15 109.4
C16 C15 H15 109.4
C15 C16 C11 110.80(18)
C15 C16 H16A 109.5
C11 C16 H16A 109.5
C15 C16 H16B 109.5
C11 C16 H16B 109.5
H16A C16 H16B 108.1
C18 C17 C11 110.51(19)
C18 C17 H17A 109.5
C11 C17 H17A 109.5
C18 C17 H17B 109.5
C11 C17 H17B 109.5
H17A C17 H17B 108.1
C19 C18 C20 109.9(2)
C19 C18 C17 108.6(2)
C20 C18 C17 110.22(19)
C19 C18 H18 109.3
C20 C18 H18 109.3
C17 C18 H18 109.3
C18 C19 C13 109.12(19)
C18 C19 H19A 109.9
C13 C19 H19A 109.9
C18 C19 H19B 109.9
C13 C19 H19B 109.9
H19A C19 H19B 108.3
C15 C20 C18 109.2(2)
C15 C20 H20A 109.8
C18 C20 H20A 109.8
C15 C20 H20B 109.8
C18 C20 H20B 109.8
H20A C20 H20B 108.3
C26 C21 C22 118.12(19)
C26 C21 P1 118.94(16)
C22 C21 P1 122.94(15)
O1 C22 C23 122.04(19)
O1 C22 C21 116.25(19)
C23 C22 C21 121.65(19)
C22 C23 C24 120.0(2)
C22 C23 H23 120.0
C24 C23 H23 120.0
C25 C24 C23 119.9(2)
C25 C24 H24 120.1
C23 C24 H24 120.1
O2 C25 C24 123.1(2)
O2 C25 C26 115.88(19)
C24 C25 C26 120.99(19)
C21 C26 C25 119.11(19)
C21 C26 C31 127.03(19)
C25 C26 C31 113.62(17)
C22 O1 C27 117.64(18)
O1 C27 H27A 109.5
O1 C27 H27B 109.5
H27A C27 H27B 109.5
O1 C27 H27C 109.5
H27A C27 H27C 109.5
H27B C27 H27C 109.5
C25 O2 C28 116.89(18)
O2 C28 H28A 109.5
O2 C28 H28B 109.5
H28A C28 H28B 109.5
O2 C28 H28C 109.5
H28A C28 H28C 109.5
H28B C28 H28C 109.5
C36 C31 C32 119.22(18)
C36 C31 C26 116.17(18)
C32 C31 C26 119.75(18)
C36 C31 Pd1 94.29(13)
C32 C31 Pd1 92.18(13)
C26 C31 Pd1 105.68(12)
C33 C32 C31 119.27(19)
C33 C32 C37 122.56(19)
C31 C32 C37 118.01(18)
C32 C33 C34 120.9(2)
C32 C33 C51 122.3(2)
C34 C33 C51 116.83(19)
C35 C34 C33 118.83(19)
C35 C34 C40 119.6(2)
C33 C34 C40 121.6(2)
C34 C35 C36 122.8(2)
C34 C35 H35 118.6
C36 C35 H35 118.6
C35 C36 C31 118.8(2)
C35 C36 C43 117.42(19)
C31 C36 C43 123.31(19)
C32 C37 C39 113.51(19)
C32 C37 C38 115.5(2)
C39 C37 C38 109.06(19)
C32 C37 H37 106.0
C39 C37 H37 106.0
C38 C37 H37 106.0
C37 C38 H38A 109.5
C37 C38 H38B 109.5
H38A C38 H38B 109.5
C37 C38 H38C 109.5
H38A C38 H38C 109.5
H38B C38 H38C 109.5
C37 C39 H39A 109.5
C37 C39 H39B 109.5
H39A C39 H39B 109.5
C37 C39 H39C 109.5
H39A C39 H39C 109.5
H39B C39 H39C 109.5
C42 C40 C34 111.8(2)
C42 C40 C41 111.0(2)
C34 C40 C41 111.9(2)
C42 C40 H40 107.3
C34 C40 H40 107.3
C41 C40 H40 107.3
C40 C41 H41A 109.5
C40 C41 H41B 109.5
H41A C41 H41B 109.5
C40 C41 H41C 109.5
H41A C41 H41C 109.5
H41B C41 H41C 109.5
C40 C42 H42A 109.5
C40 C42 H42B 109.5
H42A C42 H42B 109.5
C40 C42 H42C 109.5
H42A C42 H42C 109.5
H42B C42 H42C 109.5
C36 C43 C45 110.49(19)
C36 C43 C44 111.7(2)
C45 C43 C44 110.6(2)
C36 C43 H43 108.0
C45 C43 H43 108.0
C44 C43 H43 108.0
C43 C44 H44A 109.5
C43 C44 H44B 109.5
H44A C44 H44B 109.5
C43 C44 H44C 109.5
H44A C44 H44C 109.5
H44B C44 H44C 109.5
C43 C45 H45A 109.5
C43 C45 H45B 109.5
H45A C45 H45B 109.5
C43 C45 H45C 109.5
H45A C45 H45C 109.5
H45B C45 H45C 109.5
C56 C51 C52 118.4(2)
C56 C51 C33 120.4(2)
C52 C51 C33 121.0(2)
C53 C52 C51 120.9(2)
C53 C52 H52 119.6
C51 C52 H52 119.6
C52 C53 C54 121.3(2)
C52 C53 H53 119.3
C54 C53 H53 119.3
C53 C54 C55 117.8(2)
C53 C54 C57 119.7(2)
C55 C54 C57 122.6(2)
C54 C55 C56 121.4(2)
C54 C55 H55 119.3
C56 C55 H55 119.3
C51 C56 C55 120.2(2)
C51 C56 H56 119.9
C55 C56 H56 119.9
C58 C57 C54 116.7(2)
C58 C57 H57A 108.1
C54 C57 H57A 108.1
C58 C57 H57B 108.1
C54 C57 H57B 108.1
H57A C57 H57B 107.3
C57 C58 C59 113.0(2)
C57 C58 H58A 109.0
C59 C58 H58A 109.0
C57 C58 H58B 109.0
C59 C58 H58B 109.0
H58A C58 H58B 107.8
C60 C59 C58 115.0(3)
C60 C59 H59A 108.5
C58 C59 H59A 108.5
C60 C59 H59B 108.5
C58 C59 H59B 108.5
H59A C59 H59B 107.5
C59 C60 H60A 109.5
C59 C60 H60B 109.5
H60A C60 H60B 109.5
C59 C60 H60C 109.5
H60A C60 H60C 109.5
H60B C60 H60C 109.5
C61A Pd1 P1 99.7(3)
C61 Pd1 P1 97.13(11)
C61A Pd1 Br1 77.6(3)
C61 Pd1 Br1 81.42(11)
P1 Pd1 Br1 166.847(17)
C61A Pd1 C31 164.4(5)
C61 Pd1 C31 159.20(17)
P1 Pd1 C31 84.43(5)
Br1 Pd1 C31 101.60(5)
C66 C61 C62 116.1(4)
C66 C61 Pd1 118.3(4)
C62 C61 Pd1 125.4(4)
C63 C62 C61 121.9(4)
C63 C62 H62 119.1
C61 C62 H62 119.1
C62 C63 C64 121.4(5)
C62 C63 H63 119.3
C64 C63 H63 119.3
C65 C64 C63 117.2(4)
C65 C64 C67 124.5(4)
C63 C64 C67 118.3(4)
C66 C65 C64 121.2(4)
C66 C65 H65 119.4
C64 C65 H65 119.4
C65 C66 C61 121.9(4)
C65 C66 H66 119.0
C61 C66 H66 119.0
O3 C67 C64 120.0(5)
O3 C67 C68 120.9(5)
C64 C67 C68 119.1(3)
C67 C68 C69 114.2(3)
C67 C68 H68A 108.7
C69 C68 H68A 108.7
C67 C68 H68B 108.7
C69 C68 H68B 108.7
H68A C68 H68B 107.6
C70 C69 C68 112.4(3)
C70 C69 H69A 109.1
C68 C69 H69A 109.1
C70 C69 H69B 109.1
C68 C69 H69B 109.1
H69A C69 H69B 107.9
C69 C70 C71 113.9(4)
C69 C70 H70A 108.8
C71 C70 H70A 108.8
C69 C70 H70B 108.8
C71 C70 H70B 108.8
H70A C70 H70B 107.7
C70 C71 H71A 109.5
C70 C71 H71B 109.5
H71A C71 H71B 109.5
C70 C71 H71C 109.5
H71A C71 H71C 109.5
H71B C71 H71C 109.5
C62A C61A C66A 121.3(12)
C62A C61A Pd1 127.5(11)
C66A C61A Pd1 111.0(10)
C63A C62A C61A 117.7(13)
C63A C62A H62A 121.1
C61A C62A H62A 121.1
C62A C63A C64A 122.0(14)
C62A C63A H63A 119.0
C64A C63A H63A 119.0
C63A C64A C65A 119.6(11)
C63A C64A C67A 120.2(11)
C65A C64A C67A 120.0(11)
C66A C65A C64A 118.5(12)
C66A C65A H65A 120.7
C64A C65A H65A 120.7
C65A C66A C61A 120.4(12)
C65A C66A H66A 119.8
C61A C66A H66A 119.8
O3A C67A C64A 119.6(14)
O3A C67A C68A 120.2(13)
C64A C67A C68A 120.0(10)
C67A C68A C69A 114.2(8)
C67A C68A H68C 108.7
C69A C68A H68C 108.7
C67A C68A H68D 108.7
C69A C68A H68D 108.7
H68C C68A H68D 107.6
C70A C69A C68A 112.9(9)
C70A C69A H69C 109.0
C68A C69A H69C 109.0
C70A C69A H69D 109.0
C68A C69A H69D 109.0
H69C C69A H69D 107.8
C69A C70A C71A 113.4(11)
C69A C70A H70C 108.9
C71A C70A H70C 108.9
C69A C70A H70D 108.9
C71A C70A H70D 108.9
H70C C70A H70D 107.7
C70A C71A H71D 109.5
C70A C71A H71E 109.5
H71D C71A H71E 109.5
C70A C71A H71F 109.5
H71D C71A H71F 109.5
H71E C71A H71F 109.5

loop_
_geom_bond_atom_site_label_1
_geom_bond_atom_site_label_2
_geom_bond_distance
Br1 Pd1 2.4499(3)
P1 C21 1.853(2)
P1 C11 1.897(2)
P1 C1 1.918(2)
P1 Pd1 2.3445(6)
C1 C6 1.537(3)
C1 C7 1.540(3)
C1 C2 1.548(3)
C2 C3 1.544(3)
C2 H2A 0.9900
C2 H2B 0.9900
C3 C4 1.527(4)
C3 C9 1.531(4)
C3 H3 1.0000
C4 C5 1.532(3)
C4 H4A 0.9900
C4 H4B 0.9900
C5 C10 1.522(4)
C5 C6 1.536(3)
C5 H5 1.0000
C6 H6A 0.9900
C6 H6B 0.9900
C7 C8 1.536(3)
C7 H7A 0.9900
C7 H7B 0.9900
C8 C9 1.531(3)
C8 C10 1.531(4)
C8 H8 1.0000
C9 H9A 0.9900
C9 H9B 0.9900
C10 H10A 0.9900
C10 H10B 0.9900
C11 C12 1.542(3)
C11 C16 1.543(3)
C11 C17 1.548(3)
C12 C13 1.543(3)
C12 H12A 0.9900
C12 H12B 0.9900
C13 C14 1.530(4)
C13 C19 1.530(4)
C13 H13 1.0000
C14 C15 1.528(4)
C14 H14A 0.9900
C14 H14B 0.9900
C15 C20 1.530(4)
C15 C16 1.541(3)
C15 H15 1.0000
C16 H16A 0.9900
C16 H16B 0.9900
C17 C18 1.542(3)
C17 H17A 0.9900
C17 H17B 0.9900
C18 C19 1.530(4)
C18 C20 1.530(3)
C18 H18 1.0000
C19 H19A 0.9900
C19 H19B 0.9900
C20 H20A 0.9900
C20 H20B 0.9900
C21 C26 1.412(3)
C21 C22 1.414(3)
C22 O1 1.369(2)
C22 C23 1.376(3)
C23 C24 1.391(3)
C23 H23 0.9500
C24 C25 1.382(3)
C24 H24 0.9500
C25 O2 1.372(2)
C25 C26 1.415(3)
C26 C31 1.514(3)
O1 C27 1.424(3)
C27 H27A 0.9800
C27 H27B 0.9800
C27 H27C 0.9800
O2 C28 1.427(3)
C28 H28A 0.9800
C28 H28B 0.9800
C28 H28C 0.9800
C31 C36 1.419(3)
C31 C32 1.441(3)
C31 Pd1 2.499(2)
C32 C33 1.398(3)
C32 C37 1.529(3)
C33 C34 1.411(3)
C33 C51 1.500(3)
C34 C35 1.380(3)
C34 C40 1.526(3)
C35 C36 1.394(3)
C35 H35 0.9500
C36 C43 1.519(3)
C37 C39 1.532(3)
C37 C38 1.534(3)
C37 H37 1.0000
C38 H38A 0.9800
C38 H38B 0.9800
C38 H38C 0.9800
C39 H39A 0.9800
C39 H39B 0.9800
C39 H39C 0.9800
C40 C42 1.526(4)
C40 C41 1.531(3)
C40 H40 1.0000
C41 H41A 0.9800
C41 H41B 0.9800
C41 H41C 0.9800
C42 H42A 0.9800
C42 H42B 0.9800
C42 H42C 0.9800
C43 C45 1.527(3)
C43 C44 1.535(3)
C43 H43 1.0000
C44 H44A 0.9800
C44 H44B 0.9800
C44 H44C 0.9800
C45 H45A 0.9800
C45 H45B 0.9800
C45 H45C 0.9800
C51 C56 1.390(4)
C51 C52 1.395(3)
C52 C53 1.382(3)
C52 H52 0.9500
C53 C54 1.388(4)
C53 H53 0.9500
C54 C55 1.392(4)
C54 C57 1.512(3)
C55 C56 1.394(3)
C55 H55 0.9500
C56 H56 0.9500
C57 C58 1.501(4)
C57 H57A 0.9900
C57 H57B 0.9900
C58 C59 1.526(4)
C58 H58A 0.9900
C58 H58B 0.9900
C59 C60 1.489(5)
C59 H59A 0.9900
C59 H59B 0.9900
C60 H60A 0.9800
C60 H60B 0.9800
C60 H60C 0.9800
Pd1 C61A 1.970(12)
Pd1 C61 2.027(5)
C61 C66 1.398(5)
C61 C62 1.411(5)
C62 C63 1.381(5)
C62 H62 0.9500
C63 C64 1.401(5)
C63 H63 0.9500
C64 C65 1.397(5)
C64 C67 1.490(5)
C65 C66 1.394(5)
C65 H65 0.9500
C66 H66 0.9500
C67 O3 1.221(6)
C67 C68 1.509(5)
C68 C69 1.526(5)
C68 H68A 0.9900
C68 H68B 0.9900
C69 C70 1.494(6)
C69 H69A 0.9900
C69 H69B 0.9900
C70 C71 1.528(7)
C70 H70A 0.9900
C70 H70B 0.9900
C71 H71A 0.9800
C71 H71B 0.9800
C71 H71C 0.9800
C61A C62A 1.384(13)
C61A C66A 1.390(13)
C62A C63A 1.374(13)
C62A H62A 0.9500
C63A C64A 1.375(13)
C63A H63A 0.9500
C64A C65A 1.414(13)
C64A C67A 1.477(12)
C65A C66A 1.366(13)
C65A H65A 0.9500
C66A H66A 0.9500
C67A O3A 1.224(14)
C67A C68A 1.507(12)
C68A C69A 1.526(11)
C68A H68C 0.9900
C68A H68D 0.9900
C69A C70A 1.477(13)
C69A H69C 0.9900
C69A H69D 0.9900
C70A C71A 1.519(14)
C70A H70C 0.9900
C70A H70D 0.9900
C71A H71D 0.9800
C71A H71E 0.9800
C71A H71F 0.9800
